data_9001054
loop_
_publ_author_name
'Guggenheim, S.'
'Chang, Y. H.'
'Koster van Groos, A. F.'

_publ_section_title
;
 Muscovite dehydroxylation: High-temperature studies
 Sample: T = 20 deg C, from Diamond mine, Keystone, South Dakota
;
_journal_name_full 'American Mineralogist'
_journal_page_first 537
_journal_page_last 550
_journal_volume 72
_journal_year 1987
_chemical_formula_sum 'Al2.73 F0.17 Fe0.16 H1.83 K0.93 Na0.07 O11.83 Si3.1'
_chemical_name_mineral Muscovite
_space_group_IT_number 15
_symmetry_space_group_name_Hall '-C 2yc'
_symmetry_space_group_name_H-M 'C 1 2/c 1'
_cell_angle_alpha 90
_cell_angle_beta 95.71
_cell_angle_gamma 90
_cell_formula_units_Z 4
_cell_length_a 5.200
_cell_length_b 9.021
_cell_length_c 20.07
_cell_volume 936.796
_database_code_amcsd 0001076
_diffrn_ambient_temperature 293.15
_exptl_crystal_density_diffrn 2.850
_cod_original_formula_sum '(K.93 Na.07) Al2.73 Fe.16 Si3.1 O11.83 (F.17 H1.83)'
_cod_database_code 9001054

loop_
_space_group_symop_operation_xyz
x,y,z
1/2+x,1/2+y,z
x,-y,1/2+z
1/2+x,1/2-y,1/2+z
-x,y,1/2-z
1/2-x,1/2+y,1/2-z
-x,-y,-z
1/2-x,1/2-y,-z

loop_
_atom_site_aniso_label
_atom_site_aniso_U_11
_atom_site_aniso_U_22
_atom_site_aniso_U_33
_atom_site_aniso_U_12
_atom_site_aniso_U_13
_atom_site_aniso_U_23
K 0.01994 0.02391 0.02000 0.00000 0.00157 0.00000
Na 0.01994 0.02391 0.02000 0.00000 0.00157 0.00000
Al 0.00529 0.00907 0.00950 -0.00236 0.00052 0.00073
Fe 0.00529 0.00907 0.00950 -0.00236 0.00052 0.00073
AlT1 0.00583 0.00742 0.01030 -0.00095 0.00052 0.00082
SiT1 0.00583 0.00742 0.01030 -0.00095 0.00052 0.00082
AlT2 0.00583 0.00866 0.00950 -0.00071 0.00052 -0.00082
SiT2 0.00583 0.00866 0.00950 -0.00071 0.00052 -0.00082
O1 0.01763 0.01196 0.01616 -0.00166 0.00262 -0.00091
O2 0.01628 0.01732 0.02020 -0.00142 0.00000 0.00548
O3 0.01356 0.01732 0.01616 0.00615 0.00105 -0.00091
O4 0.00407 0.01154 0.01616 -0.00071 -0.00052 0.00091
O5 0.00949 0.01443 0.01616 0.00095 0.00157 0.00183
O-H 0.01085 0.01525 0.01010 -0.00260 0.00262 -0.00183
F 0.01085 0.01525 0.01010 -0.00260 0.00262 -0.00183

loop_
_atom_site_label
_atom_site_fract_x
_atom_site_fract_y
_atom_site_fract_z
_atom_site_occupancy
_atom_site_type_symbol
_atom_site_attached_hydrogens
K 0.00000 0.09820 0.25000 0.93000 K 0
Na 0.00000 0.09820 0.25000 0.07000 Na 0
Al 0.25110 0.08360 0.00010 0.91500 Al 0
Fe 0.25110 0.08360 0.00010 0.08000 Fe 0
AlT1 0.46480 0.92940 0.13565 0.22500 Al 0
SiT1 0.46480 0.92940 0.13565 0.77500 Si 0
AlT2 0.45170 0.25840 0.13545 0.22500 Al 0
SiT2 0.45170 0.25840 0.13545 0.77500 Si 0
O1 0.41700 0.09260 0.16830 1.00000 O 0
O2 0.25100 0.81120 0.15820 1.00000 O 0
O3 0.25100 0.37050 0.16900 1.00000 O 0
O4 0.45790 0.94380 0.05360 1.00000 O 0
O5 0.38580 0.25280 0.05370 1.00000 O 0
O-H 0.45650 0.56360 0.05030 0.91500 O 1
F 0.45650 0.56360 0.05030 0.08500 F 0

loop_
_cod_changelog_entry_id
_cod_changelog_entry_author
_cod_changelog_entry_date
_cod_changelog_entry_text
1
;cod-tools version 3.8.0
Id: cif_guess_AMCSD_atom_types 9574 2023-05-10 09:00:05Z saulius
;
2023-05-10T18:46:59+03:00
;Derived atom types and hydrogen counts
from atom names that follow the AMCSD naming convention
(Wat == water, O-H == hydroxyl).
;
2
;cod-tools version 3.10.1
Id: cif_fix_AMCSD_aniso_labels 10200 2024-08-01 14:09:44Z saulius
;
2024-08-02T12:19:54+03:00
;Changed the following '_atom_site_aniso_label' values:
'OH' -> 'O-H'
;

loop_
_cod_related_entry_id
_cod_related_entry_database
_cod_related_entry_code
1 AMCSD 0001076
